data_7000201
loop_
_publ_author_name
'Bruce, Michael I.'
'Burgun, Al\'exandre'
'Kramarczuk, Kathy A.'
'Nicholson, Brian K.'
'Parker, Christian R.'
'Skelton, Brian W.'
'White, Allan H.'
'Zaitseva, Natasha N.'

_publ_section_title
;
 Tricyanovinylalkynyl--metal complexes: synthesis and some reactions
;
_journal_issue 1
_journal_name_full 'Dalton Transactions'
_journal_page_first 33
_journal_page_last 36
_journal_paper_doi 10.1039/b810720c
_journal_year 2009
_chemical_formula_moiety 'C48 H35 N3 Os P2'
_chemical_formula_sum 'C48 H35 N3 Os P2'
_chemical_formula_weight 905.93
_chemical_name_systematic
;
?
;
_space_group_IT_number 14
_symmetry_cell_setting monoclinic
_symmetry_space_group_name_Hall '-P 2yn'
_symmetry_space_group_name_H-M 'P 1 21/n 1'
_atom_sites_solution_hydrogens geom
_atom_sites_solution_primary direct
_atom_sites_solution_secondary difmap
_audit_creation_date 2007-11-27T09:38:59-00:00
_audit_creation_method 'WinGX routine CIF_UPDATE'
_cell_angle_alpha 90
_cell_angle_beta 100.126(2)
_cell_angle_gamma 90
_cell_formula_units_Z 4
_cell_length_a 11.4883(9)
_cell_length_b 17.556(2)
_cell_length_c 19.604(2)
_cell_measurement_reflns_used 8147
_cell_measurement_temperature 150(2)
_cell_measurement_theta_max 37.1
_cell_measurement_theta_min 2.1
_cell_volume 3892.3(7)
_computing_cell_refinement 'Siemens SAINT (Siemens, 1995)'
_computing_data_collection 'Siemens SMART (Siemens, 1995)'
_computing_data_reduction 'xtal ADDREF SORTRF'
_computing_molecular_graphics xtal
_computing_publication_material 'xtal BONDLA CIFIO'
_computing_structure_refinement 'SHELXL-97 (Sheldrick, 1997)'
_computing_structure_solution xtal
_diffrn_ambient_temperature 150(2)
_diffrn_measured_fraction_theta_full 0.993
_diffrn_measured_fraction_theta_max 0.993
_diffrn_measurement_device_type
;
Bruker SMART CCD diffractometer
;
_diffrn_measurement_method '\w scans'
_diffrn_radiation_monochromator graphite
_diffrn_radiation_type MoK\a
_diffrn_radiation_wavelength 0.71073
_diffrn_reflns_av_R_equivalents .048
_diffrn_reflns_av_unetI/netI 0.0636
_diffrn_reflns_limit_h_max 19
_diffrn_reflns_limit_h_min -19
_diffrn_reflns_limit_k_max 30
_diffrn_reflns_limit_k_min -30
_diffrn_reflns_limit_l_max 33
_diffrn_reflns_limit_l_min -33
_diffrn_reflns_number 20385
_diffrn_reflns_theta_full 37.52
_diffrn_reflns_theta_max 37.52
_diffrn_reflns_theta_min 1.57
_exptl_absorpt_coefficient_mu 3.397
_exptl_absorpt_correction_T_max .75
_exptl_absorpt_correction_T_min .55
_exptl_absorpt_correction_type multi-scan
_exptl_absorpt_process_details
;
SADABS; Sheldrick, 1996
;
_exptl_crystal_colour dark_red
_exptl_crystal_density_diffrn 1.546
_exptl_crystal_density_method 'not measured'
_exptl_crystal_description prism
_exptl_crystal_F_000 1800
_exptl_crystal_size_max .22
_exptl_crystal_size_mid .18
_exptl_crystal_size_min .12
_refine_diff_density_max 3.845
_refine_diff_density_min -0.904
_refine_diff_density_rms 0.124
_refine_ls_extinction_method none
_refine_ls_goodness_of_fit_ref 0.884
_refine_ls_hydrogen_treatment constr
_refine_ls_matrix_type full
_refine_ls_number_parameters 487
_refine_ls_number_reflns 20385
_refine_ls_number_restraints 0
_refine_ls_restrained_S_all 0.884
_refine_ls_R_factor_all 0.0626
_refine_ls_R_factor_gt 0.0299
_refine_ls_shift/su_max 0.003
_refine_ls_shift/su_mean 0
_refine_ls_structure_factor_coef Fsqd
_refine_ls_weighting_details 'calc w=1/[\s^2^(Fo^2^)+(0.0241P)^2^+0.0000P] where P=(Fo^2^+2Fc^2^)/3'
_refine_ls_weighting_scheme calc
_refine_ls_wR_factor_gt 0.0535
_refine_ls_wR_factor_ref 0.0585
_reflns_number_gt 13379
_reflns_number_total 20385
_reflns_threshold_expression I>2sigma(I)
_cod_data_source_file b810720c.txt
_cod_data_source_block br899
_cod_original_sg_symbol_Hall -p_2yn
_cod_original_sg_symbol_H-M P_1_21/n_1
_cod_database_code 7000201

loop_
_symmetry_equiv_pos_as_xyz
'x, y, z'
'-x+1/2, y+1/2, -z+1/2'
'-x, -y, -z'
'x-1/2, -y-1/2, z-1/2'

loop_
_atom_site_label
_atom_site_type_symbol
_atom_site_fract_x
_atom_site_fract_y
_atom_site_fract_z
_atom_site_U_iso_or_equiv
_atom_site_adp_type
_atom_site_occupancy
_atom_site_symmetry_multiplicity
_atom_site_calc_flag
_atom_site_refinement_flags
_atom_site_disorder_assembly
_atom_site_disorder_group
Os Os 0.508921(6) 0.284129(4) 0.225558(3) 0.01642(2) Uani 1 1 d . . .
P1 P 0.48063(4) 0.16588(3) 0.17293(2) 0.01700(9) Uani 1 1 d . . .
C111 C 0.59370(16) 0.12635(11) 0.12784(9) 0.0198(4) Uani 1 1 d . . .
C112 C 0.57239(18) 0.05832(12) 0.09084(11) 0.0291(4) Uani 1 1 d . . .
H112 H 0.4978 0.0339 0.0876 0.035 Uiso 1 1 calc R . .
C113 C 0.6585(2) 0.02612(13) 0.05883(12) 0.0351(5) Uani 1 1 d . . .
H113 H 0.6432 -0.0205 0.0342 0.042 Uiso 1 1 calc R . .
C114 C 0.7671(2) 0.06182(14) 0.06264(11) 0.0343(5) Uani 1 1 d . . .
H114 H 0.8263 0.0399 0.0404 0.041 Uiso 1 1 calc R . .
C115 C 0.78894(19) 0.12911(13) 0.09873(12) 0.0341(5) Uani 1 1 d . . .
H115 H 0.8632 0.1538 0.1013 0.041 Uiso 1 1 calc R . .
C116 C 0.70241(17) 0.16105(12) 0.13155(10) 0.0252(4) Uani 1 1 d . . .
H116 H 0.7184 0.2072 0.1567 0.03 Uiso 1 1 calc R . .
C121 C 0.47274(16) 0.09379(11) 0.24083(9) 0.0213(4) Uani 1 1 d . . .
C122 C 0.39044(18) 0.10287(13) 0.28469(10) 0.0272(4) Uani 1 1 d . . .
H122 H 0.3416 0.1469 0.2806 0.033 Uiso 1 1 calc R . .
C123 C 0.3793(2) 0.04807(14) 0.33437(11) 0.0345(5) Uani 1 1 d . . .
H123 H 0.3207 0.0536 0.3627 0.041 Uiso 1 1 calc R . .
C124 C 0.4538(2) -0.01471(14) 0.34250(12) 0.0405(6) Uani 1 1 d . . .
H124 H 0.4459 -0.0525 0.3761 0.049 Uiso 1 1 calc R . .
C125 C 0.5394(2) -0.02216(13) 0.30171(12) 0.0378(6) Uani 1 1 d . . .
H125 H 0.5927 -0.064 0.3087 0.045 Uiso 1 1 calc R . .
C126 C 0.54838(19) 0.03093(12) 0.25055(11) 0.0288(4) Uani 1 1 d . . .
H126 H 0.6063 0.0245 0.2219 0.035 Uiso 1 1 calc R . .
C131 C 0.34659(15) 0.14677(11) 0.10932(9) 0.0189(3) Uani 1 1 d . . .
C132 C 0.24308(17) 0.11882(13) 0.12733(10) 0.0280(4) Uani 1 1 d . . .
H132 H 0.2413 0.1059 0.1742 0.034 Uiso 1 1 calc R . .
C133 C 0.14173(18) 0.10960(14) 0.07725(11) 0.0330(5) Uani 1 1 d . . .
H133 H 0.0714 0.0905 0.0902 0.04 Uiso 1 1 calc R . .
C134 C 0.14281(18) 0.12802(13) 0.00908(11) 0.0296(5) Uani 1 1 d . . .
H134 H 0.0732 0.1223 -0.0248 0.036 Uiso 1 1 calc R . .
C135 C 0.24577(17) 0.15486(12) -0.00986(10) 0.0250(4) Uani 1 1 d . . .
H135 H 0.2471 0.1668 -0.057 0.03 Uiso 1 1 calc R . .
C136 C 0.34727(16) 0.16449(11) 0.03967(9) 0.0211(4) Uani 1 1 d . . .
H136 H 0.4175 0.1832 0.0262 0.025 Uiso 1 1 calc R . .
P2 P 0.47580(4) 0.36103(3) 0.12791(2) 0.01790(9) Uani 1 1 d . . .
C211 C 0.56888(17) 0.34515(11) 0.06246(10) 0.0223(4) Uani 1 1 d . . .
C212 C 0.69081(18) 0.34019(12) 0.08448(11) 0.0286(4) Uani 1 1 d . . .
H212 H 0.7227 0.345 0.1324 0.034 Uiso 1 1 calc R . .
C213 C 0.7665(2) 0.32832(14) 0.03739(13) 0.0383(6) Uani 1 1 d . . .
H213 H 0.8495 0.3258 0.0532 0.046 Uiso 1 1 calc R . .
C214 C 0.7213(2) 0.32028(15) -0.03199(14) 0.0428(6) Uani 1 1 d . . .
H214 H 0.7729 0.312 -0.0642 0.051 Uiso 1 1 calc R . .
C215 C 0.6013(2) 0.32421(15) -0.05465(13) 0.0421(6) Uani 1 1 d . . .
H215 H 0.5704 0.3183 -0.1026 0.051 Uiso 1 1 calc R . .
C216 C 0.5241(2) 0.33686(13) -0.00795(11) 0.0308(5) Uani 1 1 d . . .
H216 H 0.4413 0.3398 -0.0242 0.037 Uiso 1 1 calc R . .
C221 C 0.51217(16) 0.45929(11) 0.15637(10) 0.0228(4) Uani 1 1 d . . .
C222 C 0.44842(19) 0.49173(12) 0.20382(11) 0.0293(4) Uani 1 1 d . . .
H222 H 0.3842 0.4645 0.2168 0.035 Uiso 1 1 calc R . .
C223 C 0.4778(2) 0.56272(14) 0.23195(12) 0.0402(6) Uani 1 1 d . . .
H223 H 0.4337 0.5842 0.2639 0.048 Uiso 1 1 calc R . .
C224 C 0.5717(2) 0.60277(14) 0.21358(14) 0.0449(6) Uani 1 1 d . . .
H224 H 0.5938 0.6508 0.2342 0.054 Uiso 1 1 calc R . .
C225 C 0.6332(2) 0.57249(14) 0.16504(14) 0.0419(6) Uani 1 1 d . . .
H225 H 0.6962 0.6004 0.1515 0.05 Uiso 1 1 calc R . .
C226 C 0.60284(18) 0.50135(12) 0.13629(12) 0.0302(5) Uani 1 1 d . . .
H226 H 0.6445 0.4813 0.1025 0.036 Uiso 1 1 calc R . .
C231 C 0.32791(16) 0.37665(11) 0.07602(9) 0.0195(4) Uani 1 1 d . . .
C232 C 0.23658(16) 0.32425(11) 0.07468(9) 0.0207(4) Uani 1 1 d . . .
H232 H 0.2487 0.2801 0.1031 0.025 Uiso 1 1 calc R . .
C233 C 0.12781(17) 0.33597(12) 0.03211(10) 0.0257(4) Uani 1 1 d . . .
H233 H 0.0665 0.2994 0.031 0.031 Uiso 1 1 calc R . .
C234 C 0.10841(18) 0.40064(13) -0.00864(10) 0.0297(5) Uani 1 1 d . . .
H234 H 0.0342 0.4083 -0.038 0.036 Uiso 1 1 calc R . .
C235 C 0.19766(19) 0.45422(13) -0.00647(11) 0.0303(5) Uani 1 1 d . . .
H235 H 0.1841 0.499 -0.0339 0.036 Uiso 1 1 calc R . .
C236 C 0.30656(18) 0.44270(12) 0.03550(10) 0.0261(4) Uani 1 1 d . . .
H236 H 0.3671 0.4798 0.0368 0.031 Uiso 1 1 calc R . .
C1 C 0.34428(15) 0.29010(11) 0.23277(9) 0.0190(3) Uani 1 1 d . . .
C2 C 0.24456(17) 0.29706(12) 0.24728(10) 0.0237(4) Uani 1 1 d . . .
C3 C 0.14245(16) 0.31131(12) 0.27314(10) 0.0229(4) Uani 1 1 d . . .
C31 C 0.03194(16) 0.29138(12) 0.22862(10) 0.0244(4) Uani 1 1 d . . .
N31 N -0.05359(16) 0.27574(11) 0.19221(11) 0.0356(4) Uani 1 1 d . . .
C4 C 0.13837(17) 0.34306(14) 0.33750(11) 0.0306(5) Uani 1 1 d . . .
C41 C 0.2464(2) 0.36478(17) 0.38034(12) 0.0458(7) Uani 1 1 d . . .
N41 N 0.3361(2) 0.38034(18) 0.41247(12) 0.0722(9) Uani 1 1 d . . .
C42 C 0.0296(2) 0.35307(15) 0.36241(12) 0.0371(5) Uani 1 1 d . . .
N42 N -0.05831(19) 0.35957(15) 0.38094(12) 0.0545(6) Uani 1 1 d . . .
C101 C 0.5570(2) 0.27864(15) 0.34091(11) 0.0378(6) Uani 1 1 d . . .
H101 H 0.5037 0.2589 0.3685 0.045 Uiso 1 1 calc R . .
C102 C 0.6405(2) 0.23607(14) 0.31318(13) 0.0443(7) Uani 1 1 d . . .
H102 H 0.6528 0.1827 0.318 0.053 Uiso 1 1 calc R . .
C103 C 0.70382(18) 0.28700(17) 0.27646(12) 0.0440(7) Uani 1 1 d . . .
H103 H 0.7665 0.2742 0.2528 0.053 Uiso 1 1 calc R . .
C104 C 0.6556(2) 0.35976(15) 0.28202(11) 0.0375(6) Uani 1 1 d . . .
H104 H 0.6805 0.4051 0.2623 0.045 Uiso 1 1 calc R . .
C105 C 0.56452(18) 0.35498(13) 0.32141(10) 0.0300(5) Uani 1 1 d . . .
H105 H 0.5171 0.3959 0.3327 0.036 Uiso 1 1 calc R . .

loop_
_atom_site_aniso_label
_atom_site_aniso_U_11
_atom_site_aniso_U_22
_atom_site_aniso_U_33
_atom_site_aniso_U_23
_atom_site_aniso_U_13
_atom_site_aniso_U_12
Os 0.01200(3) 0.02118(3) 0.01577(3) -0.00247(3) 0.00162(2) -0.00007(3)
P1 0.0155(2) 0.0199(2) 0.0154(2) -0.00038(17) 0.00185(16) 0.00028(17)
C111 0.0185(8) 0.0228(9) 0.0179(8) -0.0005(7) 0.0030(6) 0.0035(7)
C112 0.0241(10) 0.0296(11) 0.0328(11) -0.0084(9) 0.0026(8) 0.0005(8)
C113 0.0350(12) 0.0332(12) 0.0367(12) -0.0143(10) 0.0049(10) 0.0064(10)
C114 0.0331(12) 0.0391(13) 0.0332(12) -0.0045(10) 0.0126(9) 0.0098(10)
C115 0.0260(10) 0.0362(13) 0.0439(13) -0.0055(10) 0.0161(9) 0.0000(9)
C116 0.0245(9) 0.0248(10) 0.0279(10) -0.0031(8) 0.0093(8) -0.0004(8)
C121 0.0215(9) 0.0223(10) 0.0180(8) 0.0018(7) -0.0020(7) -0.0040(7)
C122 0.0288(10) 0.0319(11) 0.0201(9) 0.0021(8) 0.0018(8) -0.0047(8)
C123 0.0424(13) 0.0408(14) 0.0198(10) 0.0025(9) 0.0043(9) -0.0166(11)
C124 0.0592(16) 0.0323(13) 0.0260(11) 0.0086(9) -0.0035(11) -0.0185(12)
C125 0.0513(15) 0.0229(11) 0.0344(12) 0.0057(9) -0.0061(11) -0.0027(10)
C126 0.0338(11) 0.0233(10) 0.0273(10) 0.0029(8) 0.0000(9) -0.0016(9)
C131 0.0184(8) 0.0206(9) 0.0170(8) -0.0038(7) 0.0014(6) 0.0005(7)
C132 0.0217(9) 0.0408(13) 0.0209(9) 0.0032(9) 0.0024(7) -0.0049(8)
C133 0.0194(9) 0.0476(14) 0.0306(11) 0.0017(10) 0.0006(8) -0.0065(9)
C134 0.0217(9) 0.0380(13) 0.0256(10) -0.0052(9) -0.0056(8) 0.0016(8)
C135 0.0237(9) 0.0321(11) 0.0177(9) -0.0028(8) -0.0005(7) 0.0055(8)
C136 0.0205(8) 0.0240(10) 0.0185(8) -0.0012(7) 0.0025(7) 0.0031(7)
P2 0.0150(2) 0.0195(2) 0.0196(2) -0.00146(18) 0.00411(16) 0.00005(17)
C211 0.0239(9) 0.0186(9) 0.0267(10) 0.0024(7) 0.0112(7) 0.0024(7)
C212 0.0239(10) 0.0311(12) 0.0334(11) 0.0028(9) 0.0116(8) 0.0024(8)
C213 0.0281(11) 0.0365(13) 0.0556(16) 0.0106(11) 0.0222(11) 0.0064(10)
C214 0.0473(15) 0.0422(15) 0.0481(15) 0.0094(12) 0.0339(12) 0.0118(12)
C215 0.0517(15) 0.0498(16) 0.0295(12) 0.0021(11) 0.0199(11) 0.0115(12)
C216 0.0330(11) 0.0350(12) 0.0260(10) 0.0001(9) 0.0100(9) 0.0031(9)
C221 0.0198(9) 0.0207(9) 0.0267(10) 0.0000(8) 0.0006(7) 0.0007(7)
C222 0.0287(10) 0.0280(11) 0.0318(11) -0.0053(9) 0.0070(8) 0.0036(9)
C223 0.0452(14) 0.0340(13) 0.0402(14) -0.0128(11) 0.0039(11) 0.0082(11)
C224 0.0469(15) 0.0258(12) 0.0561(16) -0.0133(11) -0.0073(12) -0.0036(11)
C225 0.0327(12) 0.0281(12) 0.0628(17) -0.0034(12) 0.0025(11) -0.0101(10)
C226 0.0256(10) 0.0241(11) 0.0412(12) -0.0028(9) 0.0069(9) -0.0037(8)
C231 0.0179(8) 0.0215(9) 0.0193(8) -0.0009(7) 0.0038(6) 0.0025(7)
C232 0.0198(8) 0.0217(9) 0.0205(9) -0.0027(7) 0.0030(7) 0.0036(7)
C233 0.0189(9) 0.0291(11) 0.0278(10) -0.0037(8) 0.0004(7) 0.0006(8)
C234 0.0239(10) 0.0375(13) 0.0256(10) 0.0016(9) -0.0012(8) 0.0088(9)
C235 0.0303(11) 0.0323(12) 0.0276(11) 0.0086(9) 0.0030(8) 0.0074(9)
C236 0.0257(10) 0.0268(11) 0.0263(10) 0.0033(8) 0.0057(8) 0.0004(8)
C1 0.0168(7) 0.0246(10) 0.0151(7) -0.0015(7) 0.0011(6) -0.0007(7)
C2 0.0190(8) 0.0317(12) 0.0208(9) -0.0008(8) 0.0050(7) -0.0001(7)
C3 0.0166(8) 0.0270(10) 0.0252(9) 0.0022(8) 0.0045(7) 0.0018(7)
C31 0.0198(9) 0.0257(10) 0.0298(10) 0.0017(8) 0.0103(8) 0.0010(7)
N31 0.0241(9) 0.0372(11) 0.0443(11) -0.0021(9) 0.0026(8) -0.0020(8)
C4 0.0204(9) 0.0443(14) 0.0290(11) -0.0030(10) 0.0094(8) 0.0028(9)
C41 0.0288(12) 0.079(2) 0.0314(12) -0.0173(13) 0.0110(10) 0.0019(13)
N41 0.0327(12) 0.139(3) 0.0451(14) -0.0416(16) 0.0071(10) -0.0037(15)
C42 0.0286(11) 0.0524(15) 0.0321(12) -0.0069(11) 0.0103(9) 0.0030(11)
N42 0.0373(12) 0.0829(19) 0.0482(14) -0.0159(13) 0.0214(10) 0.0011(12)
C101 0.0292(11) 0.0622(17) 0.0184(9) 0.0050(10) -0.0056(8) -0.0136(11)
C102 0.0397(14) 0.0310(13) 0.0488(15) -0.0040(11) -0.0285(11) 0.0058(10)
C103 0.0134(8) 0.082(2) 0.0344(12) -0.0266(13) -0.0010(8) 0.0037(11)
C104 0.0365(12) 0.0465(15) 0.0240(10) 0.0007(10) -0.0098(9) -0.0214(11)
C105 0.0306(11) 0.0351(12) 0.0202(9) -0.0118(9) -0.0069(8) 0.0037(9)

loop_
_atom_type_symbol
_atom_type_description
_atom_type_scat_dispersion_real
_atom_type_scat_dispersion_imag
_atom_type_scat_source
C C 0.0033 0.0016 'International Tables Vol C Tables 4.2.6.8 and 6.1.1.4'
H H 0 0 'International Tables Vol C Tables 4.2.6.8 and 6.1.1.4'
N N 0.0061 0.0033 'International Tables Vol C Tables 4.2.6.8 and 6.1.1.4'
Os Os -1.2165 7.603 'International Tables Vol C Tables 4.2.6.8 and 6.1.1.4'
P P 0.1023 0.0942 'International Tables Vol C Tables 4.2.6.8 and 6.1.1.4'

loop_
_geom_angle_atom_site_label_1
_geom_angle_atom_site_label_2
_geom_angle_atom_site_label_3
_geom_angle
_geom_angle_site_symmetry_1
_geom_angle_site_symmetry_3
_geom_angle_publ_flag
C1 Os C101 89.95(8) . . ?
C1 Os C102 120.19(10) . . ?
C101 Os C102 36.42(9) . . ?
C1 Os C105 92.69(8) . . ?
C101 Os C105 36.40(8) . . ?
C102 Os C105 60.95(9) . . ?
C1 Os C104 125.89(9) . . ?
C101 Os C104 60.16(8) . . ?
C102 Os C104 60.34(9) . . ?
C105 Os C104 36.26(8) . . ?
C1 Os C103 150.08(8) . . ?
C101 Os C103 60.68(9) . . ?
C102 Os C103 36.66(10) . . ?
C105 Os C103 60.72(8) . . ?
C104 Os C103 35.87(9) . . ?
C1 Os P1 91.08(6) . . ?
C101 Os P1 113.75(7) . . ?
C102 Os P1 91.54(6) . . ?
C105 Os P1 149.84(6) . . ?
C104 Os P1 140.73(7) . . ?
C103 Os P1 105.32(7) . . ?
C1 Os P2 90.47(5) . . ?
C101 Os P2 146.77(7) . . ?
C102 Os P2 147.33(8) . . ?
C105 Os P2 110.42(6) . . ?
C104 Os P2 93.55(6) . . ?
C103 Os P2 110.71(7) . . ?
P1 Os P2 99.458(18) . . ?
C111 P1 C131 100.64(8) . . ?
C111 P1 C121 102.52(9) . . ?
C131 P1 C121 102.86(8) . . ?
C111 P1 Os 119.92(6) . . ?
C131 P1 Os 120.15(6) . . ?
C121 P1 Os 108.26(6) . . ?
C116 C111 C112 118.64(17) . . ?
C116 C111 P1 121.30(15) . . ?
C112 C111 P1 120.02(15) . . ?
C113 C112 C111 120.8(2) . . ?
C113 C112 H112 119.6 . . ?
C111 C112 H112 119.6 . . ?
C112 C113 C114 120.0(2) . . ?
C112 C113 H113 120 . . ?
C114 C113 H113 120 . . ?
C115 C114 C113 119.7(2) . . ?
C115 C114 H114 120.1 . . ?
C113 C114 H114 120.1 . . ?
C114 C115 C116 120.2(2) . . ?
C114 C115 H115 119.9 . . ?
C116 C115 H115 119.9 . . ?
C111 C116 C115 120.71(19) . . ?
C111 C116 H116 119.6 . . ?
C115 C116 H116 119.6 . . ?
C122 C121 C126 118.64(19) . . ?
C122 C121 P1 119.32(15) . . ?
C126 C121 P1 122.04(16) . . ?
C123 C122 C121 120.6(2) . . ?
C123 C122 H122 119.7 . . ?
C121 C122 H122 119.7 . . ?
C124 C123 C122 119.9(2) . . ?
C124 C123 H123 120 . . ?
C122 C123 H123 120 . . ?
C125 C124 C123 119.8(2) . . ?
C125 C124 H124 120.1 . . ?
C123 C124 H124 120.1 . . ?
C124 C125 C126 120.5(2) . . ?
C124 C125 H125 119.8 . . ?
C126 C125 H125 119.8 . . ?
C125 C126 C121 120.4(2) . . ?
C125 C126 H126 119.8 . . ?
C121 C126 H126 119.8 . . ?
C132 C131 C136 118.54(17) . . ?
C132 C131 P1 123.11(14) . . ?
C136 C131 P1 118.29(14) . . ?
C131 C132 C133 120.58(19) . . ?
C131 C132 H132 119.7 . . ?
C133 C132 H132 119.7 . . ?
C134 C133 C132 120.5(2) . . ?
C134 C133 H133 119.8 . . ?
C132 C133 H133 119.8 . . ?
C133 C134 C135 119.64(18) . . ?
C133 C134 H134 120.2 . . ?
C135 C134 H134 120.2 . . ?
C134 C135 C136 120.38(18) . . ?
C134 C135 H135 119.8 . . ?
C136 C135 H135 119.8 . . ?
C135 C136 C131 120.38(18) . . ?
C135 C136 H136 119.8 . . ?
C131 C136 H136 119.8 . . ?
C211 P2 C221 103.06(9) . . ?
C211 P2 C231 103.39(9) . . ?
C221 P2 C231 99.57(9) . . ?
C211 P2 Os 117.31(6) . . ?
C221 P2 Os 107.47(6) . . ?
C231 P2 Os 122.99(6) . . ?
C216 C211 C212 118.41(18) . . ?
C216 C211 P2 123.44(15) . . ?
C212 C211 P2 118.14(15) . . ?
C213 C212 C211 121.0(2) . . ?
C213 C212 H212 119.5 . . ?
C211 C212 H212 119.5 . . ?
C214 C213 C212 120.0(2) . . ?
C214 C213 H213 120 . . ?
C212 C213 H213 120 . . ?
C215 C214 C213 119.9(2) . . ?
C215 C214 H214 120.1 . . ?
C213 C214 H214 120.1 . . ?
C214 C215 C216 120.8(2) . . ?
C214 C215 H215 119.6 . . ?
C216 C215 H215 119.6 . . ?
C211 C216 C215 119.9(2) . . ?
C211 C216 H216 120 . . ?
C215 C216 H216 120 . . ?
C226 C221 C222 118.52(19) . . ?
C226 C221 P2 123.68(16) . . ?
C222 C221 P2 117.72(15) . . ?
C223 C222 C221 120.8(2) . . ?
C223 C222 H222 119.6 . . ?
C221 C222 H222 119.6 . . ?
C222 C223 C224 120.0(2) . . ?
C222 C223 H223 120 . . ?
C224 C223 H223 120 . . ?
C225 C224 C223 119.8(2) . . ?
C225 C224 H224 120.1 . . ?
C223 C224 H224 120.1 . . ?
C224 C225 C226 120.1(2) . . ?
C224 C225 H225 120 . . ?
C226 C225 H225 120 . . ?
C221 C226 C225 120.7(2) . . ?
C221 C226 H226 119.7 . . ?
C225 C226 H226 119.7 . . ?
C232 C231 C236 118.66(17) . . ?
C232 C231 P2 122.08(14) . . ?
C236 C231 P2 119.25(14) . . ?
C233 C232 C231 120.55(18) . . ?
C233 C232 H232 119.7 . . ?
C231 C232 H232 119.7 . . ?
C234 C233 C232 120.30(19) . . ?
C234 C233 H233 119.9 . . ?
C232 C233 H233 119.9 . . ?
C233 C234 C235 119.72(18) . . ?
C233 C234 H234 120.1 . . ?
C235 C234 H234 120.1 . . ?
C236 C235 C234 120.3(2) . . ?
C236 C235 H235 119.8 . . ?
C234 C235 H235 119.8 . . ?
C235 C236 C231 120.44(19) . . ?
C235 C236 H236 119.8 . . ?
C231 C236 H236 119.8 . . ?
C2 C1 Os 170.64(16) . . ?
C1 C2 C3 170.4(2) . . ?
C2 C3 C4 125.01(18) . . ?
C2 C3 C31 116.45(18) . . ?
C4 C3 C31 118.54(17) . . ?
N31 C31 C3 178.3(2) . . ?
C3 C4 C41 118.61(18) . . ?
C3 C4 C42 122.07(19) . . ?
C41 C4 C42 119.3(2) . . ?
N41 C41 C4 176.6(3) . . ?
N42 C42 C4 178.1(3) . . ?
C102 C101 C105 109.0(2) . . ?
C102 C101 Os 72.18(13) . . ?
C105 C101 Os 72.46(11) . . ?
C102 C101 H101 125.5 . . ?
C105 C101 H101 125.5 . . ?
Os C101 H101 121.5 . . ?
C101 C102 C103 107.9(2) . . ?
C101 C102 Os 71.40(12) . . ?
C103 C102 Os 73.29(13) . . ?
C101 C102 H102 126.1 . . ?
C103 C102 H102 126.1 . . ?
Os C102 H102 121 . . ?
C104 C103 C102 106.7(2) . . ?
C104 C103 Os 71.60(12) . . ?
C102 C103 Os 70.05(12) . . ?
C104 C103 H103 126.6 . . ?
C102 C103 H103 126.6 . . ?
Os C103 H103 123.4 . . ?
C103 C104 C105 109.3(2) . . ?
C103 C104 Os 72.53(12) . . ?
C105 C104 Os 70.95(11) . . ?
C103 C104 H104 125.4 . . ?
C105 C104 H104 125.4 . . ?
Os C104 H104 122.8 . . ?
C101 C105 C104 107.1(2) . . ?
C101 C105 Os 71.15(12) . . ?
C104 C105 Os 72.79(12) . . ?
C101 C105 H105 126.4 . . ?
C104 C105 H105 126.4 . . ?
Os C105 H105 121.4 . . ?

loop_
_geom_bond_atom_site_label_1
_geom_bond_atom_site_label_2
_geom_bond_distance
_geom_bond_site_symmetry_2
_geom_bond_publ_flag
Os C1 1.9242(18) . ?
Os C101 2.234(2) . ?
Os C102 2.244(2) . ?
Os C105 2.2504(19) . ?
Os C104 2.274(2) . ?
Os C103 2.286(2) . ?
Os P1 2.3157(5) . ?
Os P2 2.3186(5) . ?
P1 C111 1.8314(18) . ?
P1 C131 1.8339(17) . ?
P1 C121 1.8505(19) . ?
C111 C116 1.380(3) . ?
C111 C112 1.396(3) . ?
C112 C113 1.382(3) . ?
C112 H112 0.95 . ?
C113 C114 1.387(3) . ?
C113 H113 0.95 . ?
C114 C115 1.377(3) . ?
C114 H114 0.95 . ?
C115 C116 1.393(3) . ?
C115 H115 0.95 . ?
C116 H116 0.95 . ?
C121 C122 1.394(3) . ?
C121 C126 1.397(3) . ?
C122 C123 1.391(3) . ?
C122 H122 0.95 . ?
C123 C124 1.388(4) . ?
C123 H123 0.95 . ?
C124 C125 1.379(4) . ?
C124 H124 0.95 . ?
C125 C126 1.386(3) . ?
C125 H125 0.95 . ?
C126 H126 0.95 . ?
C131 C132 1.388(3) . ?
C131 C136 1.402(2) . ?
C132 C133 1.394(3) . ?
C132 H132 0.95 . ?
C133 C134 1.377(3) . ?
C133 H133 0.95 . ?
C134 C135 1.383(3) . ?
C134 H134 0.95 . ?
C135 C136 1.390(2) . ?
C135 H135 0.95 . ?
C136 H136 0.95 . ?
P2 C211 1.8302(19) . ?
P2 C221 1.839(2) . ?
P2 C231 1.8409(18) . ?
C211 C216 1.393(3) . ?
C211 C212 1.394(3) . ?
C212 C213 1.391(3) . ?
C212 H212 0.95 . ?
C213 C214 1.375(3) . ?
C213 H213 0.95 . ?
C214 C215 1.374(4) . ?
C214 H214 0.95 . ?
C215 C216 1.400(3) . ?
C215 H215 0.95 . ?
C216 H216 0.95 . ?
C221 C226 1.389(3) . ?
C221 C222 1.402(3) . ?
C222 C223 1.381(3) . ?
C222 H222 0.95 . ?
C223 C224 1.387(4) . ?
C223 H223 0.95 . ?
C224 C225 1.387(4) . ?
C224 H224 0.95 . ?
C225 C226 1.389(3) . ?
C225 H225 0.95 . ?
C226 H226 0.95 . ?
C231 C232 1.392(3) . ?
C231 C236 1.403(3) . ?
C232 C233 1.391(3) . ?
C232 H232 0.95 . ?
C233 C234 1.384(3) . ?
C233 H233 0.95 . ?
C234 C235 1.387(3) . ?
C234 H234 0.95 . ?
C235 C236 1.386(3) . ?
C235 H235 0.95 . ?
C236 H236 0.95 . ?
C1 C2 1.234(3) . ?
C2 C3 1.380(3) . ?
C3 C4 1.388(3) . ?
C3 C31 1.451(3) . ?
C31 N31 1.142(3) . ?
C4 C41 1.423(3) . ?
C4 C42 1.431(3) . ?
C41 N41 1.142(3) . ?
C42 N42 1.137(3) . ?
C101 C102 1.399(4) . ?
C101 C105 1.401(3) . ?
C101 H101 0.95 . ?
C102 C103 1.425(4) . ?
C102 H102 0.95 . ?
C103 C104 1.404(3) . ?
C103 H103 0.95 . ?
C104 C105 1.408(3) . ?
C104 H104 0.95 . ?
C105 H105 0.95 . ?
